data_2006836
loop_
_publ_author_name
'Huppertz, Hubert'
'Schnick, Wolfgang'

_publ_section_title
;
 Eu~2~Si~5~N~8~ and EuYbSi~4~N~7~. The First Nitridosilicates with a
 Divalent Rare Earth Metal
;
_journal_issue 12
_journal_name_full 'Acta Crystallographica Section C'
_journal_page_first 1751
_journal_page_last 1753
_journal_paper_doi 10.1107/S0108270197008767
_journal_volume 53
_journal_year 1997
_chemical_formula_moiety 'Eu Yb Si4 N7'
_chemical_formula_structural 'Eu Yb Si4 N7'
_chemical_formula_sum 'Eu N7 Si4 Yb'
_chemical_formula_weight 535.43
_chemical_name_common 'Europium ytterbium nitridosilicate'
_chemical_name_systematic
;
 Europium-ytterbium-tetrasiliconheptanitride
;
_space_group_IT_number 186
_symmetry_cell_setting hexagonal
_symmetry_space_group_name_Hall 'P 6c -2c'
_symmetry_space_group_name_H-M 'P 63 m c'
_audit_creation_method 'Siemens SHELXTL'
_cell_angle_alpha 90.00
_cell_angle_beta 90.00
_cell_angle_gamma 120.00
_cell_formula_units_Z 2
_cell_length_a 5.9822(3)
_cell_length_b 5.9822(3)
_cell_length_c 9.7455(4)
_cell_measurement_reflns_used 62
_cell_measurement_temperature 293(2)
_cell_measurement_theta_max 17.48
_cell_measurement_theta_min 5.74
_cell_volume 302.03(2)
_computing_cell_refinement XSCANS
_computing_data_collection 'XSCANS (Siemens, 1994)'
_computing_data_reduction 'SHELXTL (Sheldrick, 1994)'
_computing_molecular_graphics 'KPLOT (Hundt, 1979)'
_computing_publication_material SHELXTL
_computing_structure_refinement SHELXTL
_computing_structure_solution SHELXTL
_diffrn_ambient_temperature 293(2)
_diffrn_measurement_device 'Siemens P4 diffractometer'
_diffrn_measurement_method '\w scans'
_diffrn_radiation_monochromator graphite
_diffrn_radiation_source 'fine-focus sealed tube'
_diffrn_radiation_type MoK\a
_diffrn_radiation_wavelength 0.71073
_diffrn_reflns_av_R_equivalents 0.0439
_diffrn_reflns_av_sigmaI/netI 0.0295
_diffrn_reflns_limit_h_max 12
_diffrn_reflns_limit_h_min -12
_diffrn_reflns_limit_k_max 13
_diffrn_reflns_limit_k_min -13
_diffrn_reflns_limit_l_max 21
_diffrn_reflns_limit_l_min -21
_diffrn_reflns_number 4996
_diffrn_reflns_theta_max 52.48
_diffrn_reflns_theta_min 3.93
_diffrn_standards_decay_% 1.36
_diffrn_standards_interval_count 97
_diffrn_standards_number 3
_exptl_absorpt_coefficient_mu 26.406
_exptl_absorpt_correction_T_max 0.71
_exptl_absorpt_correction_T_min 0.56
_exptl_absorpt_correction_type 'empirical via \y scans'
_exptl_crystal_colour Brown
_exptl_crystal_density_diffrn 5.887
_exptl_crystal_description Prism
_exptl_crystal_F_000 476
_exptl_crystal_size_max 0.20
_exptl_crystal_size_mid 0.10
_exptl_crystal_size_min 0.10
_refine_diff_density_max 1.693
_refine_diff_density_min -4.206
_refine_ls_abs_structure_details 'Flack (1983)'
_refine_ls_abs_structure_Flack -0.013(11)
_refine_ls_extinction_coef 0.0436(13)
_refine_ls_extinction_method SHELXL93
_refine_ls_goodness_of_fit_all 1.068
_refine_ls_goodness_of_fit_obs 1.091
_refine_ls_hydrogen_treatment none
_refine_ls_matrix_type full
_refine_ls_number_parameters 32
_refine_ls_number_reflns 1378
_refine_ls_number_restraints 1
_refine_ls_restrained_S_all 1.067
_refine_ls_restrained_S_obs 1.091
_refine_ls_R_factor_all 0.0261
_refine_ls_R_factor_obs .0212
_refine_ls_shift/esd_max 0.002
_refine_ls_shift/esd_mean 0.000
_refine_ls_structure_factor_coef Fsqd
_refine_ls_weighting_details 'w = 1/[\s^2^(Fo^2^)+(0.0251P)^2^+0.1496P] where P=(Fo^2^+2Fc^2^)/3'
_refine_ls_weighting_scheme calc
_refine_ls_wR_factor_all 0.0491
_refine_ls_wR_factor_obs .0478
_reflns_number_observed 1250
_reflns_number_total 1378
_reflns_observed_criterion >2sigma(I)
_cod_data_source_file jz1226.cif
_cod_data_source_block II
_cod_depositor_comments
;
The following automatic conversions were performed:
'_symmetry_cell_setting' value 'Hexagonal' changed to 'hexagonal'
according to '/home/saulius/struct/CIF-dictionaries/cif_core.dic'
dictionary named 'cif_core.dic' version 2.4.1 from 2010-06-29.

Automatic conversion script
Id: cif_fix_enum 1527 2010-12-29 10:47:43Z saulius 

The following automatic conversions were performed:

'_symmetry_cell_setting' value 'Hexagonal' changed to 'hexagonal'
according to /home/saulius/struct/CIF-dictionaries/cif_core.dic
dictionary named 'cif_core.dic' version 2.4.1 from 2010-06-29.

Automatic conversion script
Id: cif_fix_values 1715 2011-07-08 13:25:40Z adriana 

The following automatic conversions were performed:

'_refine_ls_weighting_scheme' value 'calc w =
1/[\s^2^(Fo^2^)+(0.0251P)^2^+0.1496P] where P=(Fo^2^+2Fc^2^)/3' was
changed to 'calc'. New tag '_refine_ls_weighting_details' was
created. The value of the new tag was set to 'w =
1/[\s^2^(Fo^2^)+(0.0251P)^2^+0.1496P] where P=(Fo^2^+2Fc^2^)/3'.

Automatic conversion script
Id: cif_fix_values 3143 2015-03-26 13:38:13Z robertas 
;
_cod_database_code 2006836

loop_
_symmetry_equiv_pos_as_xyz
'x, y, z'
'-y, x-y, z'
'-x+y, -x, z'
'-x, -y, z+1/2'
'y, -x+y, z+1/2'
'x-y, x, z+1/2'
'-y, -x, z'
'-x+y, y, z'
'x, x-y, z'
'y, x, z+1/2'
'x-y, -y, z+1/2'
'-x, -x+y, z+1/2'

loop_
_atom_site_aniso_label
_atom_site_aniso_U_11
_atom_site_aniso_U_22
_atom_site_aniso_U_33
_atom_site_aniso_U_12
_atom_site_aniso_U_13
_atom_site_aniso_U_23
Yb1 .00269(4) .00269(4) .00234(6) .00134(2) .000 .000
Eu1 .00822(7) .00822(7) .00753(11) .00411(4) .000 .000
Si1 .0025(2) .0025(2) .0021(6) .00127(11) .000 .000
Si2 .0029(2) .0025(2) .0025(2) .00126(11) 0(2) .0001(3)
N1 .0033(4) .0033(4) .0087(8) .0007(5) .0022(3) -.0022(3)
N2 .0161(10) .0028(8) .0020(6) .0014(4) -.0001(3) -.0003(5)
N3 .0030(7) .0030(7) .0034(12) .0015(3) .000 .000

loop_
_atom_site_label
_atom_site_fract_x
_atom_site_fract_y
_atom_site_fract_z
_atom_site_U_iso_or_equiv
_atom_site_thermal_displace_type
_atom_site_calc_flag
_atom_site_refinement_flags
_atom_site_occupancy
_atom_site_disorder_group
_atom_site_type_symbol
Yb1 .6667 .3333 .54880(10) .00257(4) Uani d S 1 . Yb
Eu1 .6667 .3333 .91966(3) .00799(5) Uani d S 1 . Eu
Si1 0 0 .4730(2) .0024(2) Uani d S 1 . Si
Si2 .17359(7) .34719(15) .73914(14) .00267(10) Uani d S 1 . Si
N1 .4898(3) .5102(3) .6858(3) .0055(3) Uani d S 1 . N
N2 .8463(3) -.3074(6) .4137(2) .0084(4) Uani d S 1 . N
N3 0 0 .6643(4) .0031(5) Uani d S 1 . N

loop_
_atom_type_symbol
_atom_type_description
_atom_type_scat_dispersion_real
_atom_type_scat_dispersion_imag
_atom_type_scat_source
N N 0.0061 0.0033 'International Tables Vol C Tables 4.2.6.8 and 6.1.1.4'
Si Si 0.0817 0.0704 'International Tables Vol C Tables 4.2.6.8 and 6.1.1.4'
Eu Eu -0.1578 3.6682 'International Tables Vol C Tables 4.2.6.8 and 6.1.1.4'
Yb Yb -0.3850 5.5486 'International Tables Vol C Tables 4.2.6.8 and 6.1.1.4'

loop_
_geom_angle_atom_site_label_1
_geom_angle_atom_site_label_2
_geom_angle_atom_site_label_3
_geom_angle_site_symmetry_1
_geom_angle_site_symmetry_3
_geom_angle
_geom_angle_publ_flag
N1 Yb1 N1 3_665 2_655 88.86(10) ?
N1 Yb1 N1 3_665 . 88.86(10) ?
N1 Yb1 N1 2_655 . 88.86(10) ?
N1 Yb1 N2 3_665 3_765 90.58(7) ?
N1 Yb1 N2 2_655 3_765 90.58(7) ?
N1 Yb1 N2 . 3_765 179.21(9) ?
N1 Yb1 N2 3_665 1_565 90.58(7) ?
N1 Yb1 N2 2_655 1_565 179.21(9) ?
N1 Yb1 N2 . 1_565 90.58(7) ?
N2 Yb1 N2 3_765 1_565 89.98(9) ?
N1 Yb1 N2 3_665 2_545 179.21(9) ?
N1 Yb1 N2 2_655 2_545 90.58(7) ?
N1 Yb1 N2 . 2_545 90.58(7) ?
N2 Yb1 N2 3_765 2_545 89.98(9) ?
N2 Yb1 N2 1_565 2_545 89.98(9) ?
N1 Yb1 Si2 3_665 6_654 108.78(7) ?
N1 Yb1 Si2 2_655 6_654 108.78(7) ?
N1 Yb1 Si2 . 6_654 154.81(7) ?
N2 Yb1 Si2 3_765 6_654 25.98(6) ?
N2 Yb1 Si2 1_565 6_654 71.93(6) ?
N2 Yb1 Si2 2_545 6_654 71.93(6) ?
N1 Yb1 Si2 3_665 4_664 108.78(7) ?
N1 Yb1 Si2 2_655 4_664 154.81(7) ?
N1 Yb1 Si2 . 4_664 108.78(7) ?
N2 Yb1 Si2 3_765 4_664 71.93(6) ?
N2 Yb1 Si2 1_565 4_664 25.98(6) ?
N2 Yb1 Si2 2_545 4_664 71.93(6) ?
Si2 Yb1 Si2 6_654 4_664 49.22(3) ?
N1 Yb1 Si2 3_665 5_554 154.81(7) ?
N1 Yb1 Si2 2_655 5_554 108.78(7) ?
N1 Yb1 Si2 . 5_554 108.78(7) ?
N2 Yb1 Si2 3_765 5_554 71.93(6) ?
N2 Yb1 Si2 1_565 5_554 71.93(6) ?
N2 Yb1 Si2 2_545 5_554 25.98(6) ?
Si2 Yb1 Si2 6_654 5_554 49.22(3) ?
Si2 Yb1 Si2 4_664 5_554 49.22(3) ?
N1 Yb1 Si2 3_665 1_655 24.041(14) ?
N1 Yb1 Si2 2_655 1_655 72.92(4) ?
N1 Yb1 Si2 . 1_655 106.04(6) ?
N2 Yb1 Si2 3_765 1_655 73.26(6) ?
N2 Yb1 Si2 1_565 1_655 106.72(3) ?
N2 Yb1 Si2 2_545 1_655 155.972(14) ?
Si2 Yb1 Si2 6_654 1_655 96.49(2) ?
Si2 Yb1 Si2 4_664 1_655 116.885(13) ?
Si2 Yb1 Si2 5_554 1_655 145.16(3) ?
N1 Yb1 Si2 3_665 3 106.04(6) ?
N1 Yb1 Si2 2_655 3 24.040(14) ?
N1 Yb1 Si2 . 3 72.92(3) ?
N2 Yb1 Si2 3_765 3 106.72(3) ?
N2 Yb1 Si2 1_565 3 155.973(13) ?
N2 Yb1 Si2 2_545 3 73.26(6) ?
Si2 Yb1 Si2 6_654 3 116.885(14) ?
Si2 Yb1 Si2 4_664 3 145.16(3) ?
Si2 Yb1 Si2 5_554 3 96.49(2) ?
Si2 Yb1 Si2 1_655 3 94.79(3) ?
N1 Yb1 Si2 3_665 2_665 72.92(3) ?
N1 Yb1 Si2 2_655 2_665 106.04(6) ?
N1 Yb1 Si2 . 2_665 24.041(14) ?
N2 Yb1 Si2 3_765 2_665 155.973(14) ?
N2 Yb1 Si2 1_565 2_665 73.26(6) ?
N2 Yb1 Si2 2_545 2_665 106.72(3) ?
Si2 Yb1 Si2 6_654 2_665 145.16(3) ?
Si2 Yb1 Si2 4_664 2_665 96.49(2) ?
Si2 Yb1 Si2 5_554 2_665 116.885(13) ?
Si2 Yb1 Si2 1_655 2_665 94.79(3) ?
Si2 Yb1 Si2 3 2_665 94.79(3) ?
N1 Eu1 N1 3_665 2_655 65.74(8) ?
N1 Eu1 N1 3_665 . 65.73(8) ?
N1 Eu1 N1 2_655 . 65.73(8) ?
N1 Eu1 N2 3_665 4_755 57.10(6) ?
N1 Eu1 N2 2_655 4_755 87.51(5) ?
N1 Eu1 N2 . 4_755 122.74(6) ?
N1 Eu1 N2 3_665 5_665 87.51(5) ?
N1 Eu1 N2 2_655 5_665 57.10(6) ?
N1 Eu1 N2 . 5_665 122.74(6) ?
N2 Eu1 N2 4_755 5_665 54.84(11) ?
N1 Eu1 N2 3_665 6 57.10(6) ?
N1 Eu1 N2 2_655 6 122.75(6) ?
N1 Eu1 N2 . 6 87.51(5) ?
N2 Eu1 N2 4_755 6 65.14(11) ?
N2 Eu1 N2 5_665 6 119.962(3) ?
N1 Eu1 N2 3_665 6_445 122.74(6) ?
N1 Eu1 N2 2_655 6_445 57.10(6) ?
N1 Eu1 N2 . 6_445 87.51(5) ?
N2 Eu1 N2 4_755 6_445 119.962(4) ?
N2 Eu1 N2 5_665 6_445 65.14(11) ?
N2 Eu1 N2 6 6_445 174.38(11) ?
N1 Eu1 N2 3_665 5_675 87.51(5) ?
N1 Eu1 N2 2_655 5_675 122.74(6) ?
N1 Eu1 N2 . 5_675 57.10(6) ?
N2 Eu1 N2 4_755 5_675 119.962(2) ?
N2 Eu1 N2 5_665 5_675 174.38(11) ?
N2 Eu1 N2 6 5_675 54.84(11) ?
N2 Eu1 N2 6_445 5_675 119.962(3) ?
N1 Eu1 N2 3_665 4_655 122.74(6) ?
N1 Eu1 N2 2_655 4_655 87.51(5) ?
N1 Eu1 N2 . 4_655 57.10(6) ?
N2 Eu1 N2 4_755 4_655 174.38(11) ?
N2 Eu1 N2 5_665 4_655 119.962(4) ?
N2 Eu1 N2 6 4_655 119.963(3) ?
N2 Eu1 N2 6_445 4_655 54.84(11) ?
N2 Eu1 N2 5_675 4_655 65.14(11) ?
N1 Eu1 N1 3_665 6_655 109.190(9) ?
N1 Eu1 N1 2_655 6_655 145.78(2) ?
N1 Eu1 N1 . 6_655 145.78(2) ?
N2 Eu1 N1 4_755 6_655 64.53(6) ?
N2 Eu1 N1 5_665 6_655 89.58(5) ?
N2 Eu1 N1 6 6_655 64.53(6) ?
N2 Eu1 N1 6_445 6_655 119.14(6) ?
N2 Eu1 N1 5_675 6_655 89.59(5) ?
N2 Eu1 N1 4_655 6_655 119.14(6) ?
N1 Eu1 N1 3_665 4_665 145.78(2) ?
N1 Eu1 N1 2_655 4_665 145.78(2) ?
N1 Eu1 N1 . 4_665 109.191(7) ?
N2 Eu1 N1 4_755 4_665 119.14(6) ?
N2 Eu1 N1 5_665 4_665 119.14(6) ?
N2 Eu1 N1 6 4_665 89.58(5) ?
N2 Eu1 N1 6_445 4_665 89.58(5) ?
N2 Eu1 N1 5_675 4_665 64.53(6) ?
N2 Eu1 N1 4_655 4_665 64.53(6) ?
N1 Eu1 N1 6_655 4_665 54.65(8) ?
N1 Eu1 N1 3_665 5 145.78(2) ?
N1 Eu1 N1 2_655 5 109.189(8) ?
N1 Eu1 N1 . 5 145.783(15) ?
N2 Eu1 N1 4_755 5 89.58(5) ?
N2 Eu1 N1 5_665 5 64.53(6) ?
N2 Eu1 N1 6 5 119.14(6) ?
N2 Eu1 N1 6_445 5 64.53(6) ?
N2 Eu1 N1 5_675 5 119.14(6) ?
N2 Eu1 N1 4_655 5 89.58(5) ?
N1 Eu1 N1 6_655 5 54.65(8) ?
N1 Eu1 N1 4_665 5 54.65(8) ?
N2 Si1 N2 3_765 2_645 108.98(10) ?
N2 Si1 N2 3_765 . 108.98(10) ?
N2 Si1 N2 2_645 . 108.98(10) ?
N2 Si1 N3 3_765 1_655 109.96(10) ?
N2 Si1 N3 2_645 1_655 109.96(10) ?
N2 Si1 N3 . 1_655 109.96(10) ?
N2 Si1 Eu1 3_765 4_754 151.49(11) ?
N2 Si1 Eu1 2_645 4_754 58.967(7) ?
N2 Si1 Eu1 . 4_754 58.967(8) ?
N3 Si1 Eu1 1_655 4_754 98.56(3) ?
N2 Si1 Eu1 3_765 4_764 58.968(8) ?
N2 Si1 Eu1 2_645 4_764 58.968(8) ?
N2 Si1 Eu1 . 4_764 151.49(11) ?
N3 Si1 Eu1 1_655 4_764 98.56(3) ?
Eu1 Si1 Eu1 4_754 4_764 117.827(14) ?
N2 Si1 Eu1 3_765 4_654 58.967(7) ?
N2 Si1 Eu1 2_645 4_654 151.49(11) ?
N2 Si1 Eu1 . 4_654 58.968(8) ?
N3 Si1 Eu1 1_655 4_654 98.56(3) ?
Eu1 Si1 Eu1 4_754 4_654 117.827(14) ?
Eu1 Si1 Eu1 4_764 4_654 117.827(14) ?
N2 Si1 Yb1 3_765 . 32.03(8) ?
N2 Si1 Yb1 2_645 . 122.072(7) ?
N2 Si1 Yb1 . . 122.071(6) ?
N3 Si1 Yb1 1_655 . 77.93(3) ?
Eu1 Si1 Yb1 4_754 . 176.48(5) ?
Eu1 Si1 Yb1 4_764 . 63.104(2) ?
Eu1 Si1 Yb1 4_654 . 63.104(2) ?
N2 Si1 Yb1 3_765 1_655 122.072(6) ?
N2 Si1 Yb1 2_645 1_655 32.03(8) ?
N2 Si1 Yb1 . 1_655 122.071(6) ?
N3 Si1 Yb1 1_655 1_655 77.92(3) ?
Eu1 Si1 Yb1 4_754 1_655 63.104(2) ?
Eu1 Si1 Yb1 4_764 1_655 63.105(2) ?
Eu1 Si1 Yb1 4_654 1_655 176.48(5) ?
Yb1 Si1 Yb1 . 1_655 115.74(2) ?
N2 Si1 Yb1 3_765 1_545 122.072(6) ?
N2 Si1 Yb1 2_645 1_545 122.071(6) ?
N2 Si1 Yb1 . 1_545 32.03(8) ?
N3 Si1 Yb1 1_655 1_545 77.92(3) ?
Eu1 Si1 Yb1 4_754 1_545 63.103(2) ?
Eu1 Si1 Yb1 4_764 1_545 176.48(5) ?
Eu1 Si1 Yb1 4_654 1_545 63.104(2) ?
Yb1 Si1 Yb1 . 1_545 115.74(2) ?
Yb1 Si1 Yb1 1_655 1_545 115.74(2) ?
N2 Si2 N1 4_655 3_565 111.07(12) ?
N2 Si2 N1 4_655 . 111.07(12) ?
N1 Si2 N1 3_565 . 109.5(2) ?
N2 Si2 N3 4_655 . 105.15(15) ?
N1 Si2 N3 3_565 . 109.98(10) ?
N1 Si2 N3 . . 109.98(10) ?
N2 Si2 Yb1 4_655 4_665 35.66(10) ?
N1 Si2 Yb1 3_565 4_665 91.66(9) ?
N1 Si2 Yb1 . 4_665 91.66(9) ?
N3 Si2 Yb1 . 4_665 140.81(12) ?
N2 Si2 Eu1 4_655 1_455 59.62(2) ?
N1 Si2 Eu1 3_565 1_455 57.29(10) ?
N1 Si2 Eu1 . 1_455 150.15(9) ?
N3 Si2 Eu1 . 1_455 99.86(5) ?
Yb1 Si2 Eu1 4_665 1_455 64.25(2) ?
N2 Si2 Eu1 4_655 . 59.62(2) ?
N1 Si2 Eu1 3_565 . 150.15(9) ?
N1 Si2 Eu1 . . 57.29(10) ?
N3 Si2 Eu1 . . 99.86(5) ?
Yb1 Si2 Eu1 4_665 . 64.25(2) ?
Eu1 Si2 Eu1 1_455 . 119.03(4) ?
N2 Si2 Yb1 4_655 1_455 121.38(2) ?
N1 Si2 Yb1 3_565 1_455 32.51(8) ?
N1 Si2 Yb1 . 1_455 123.00(11) ?
N3 Si2 Yb1 . 1_455 77.48(6) ?
Yb1 Si2 Yb1 4_665 1_455 118.15(2) ?
Eu1 Si2 Yb1 1_455 1_455 62.255(5) ?
Eu1 Si2 Yb1 . 1_455 177.29(3) ?
N2 Si2 Yb1 4_655 . 121.37(2) ?
N1 Si2 Yb1 3_565 . 123.00(11) ?
N1 Si2 Yb1 . . 32.51(7) ?
N3 Si2 Yb1 . . 77.48(6) ?
Yb1 Si2 Yb1 4_665 . 118.15(2) ?
Eu1 Si2 Yb1 1_455 . 177.29(3) ?
Eu1 Si2 Yb1 . . 62.253(5) ?
Yb1 Si2 Yb1 1_455 . 116.35(4) ?
N2 Si2 Eu1 4_655 4_664 158.92(11) ?
N1 Si2 Eu1 3_565 4_664 60.15(10) ?
N1 Si2 Eu1 . 4_664 60.15(10) ?
N3 Si2 Eu1 . 4_664 95.93(12) ?
Yb1 Si2 Eu1 4_665 4_664 123.26(2) ?
Eu1 Si2 Eu1 1_455 4_664 117.21(2) ?
Eu1 Si2 Eu1 . 4_664 117.21(2) ?
Yb1 Si2 Eu1 1_455 4_664 62.89(2) ?
Yb1 Si2 Eu1 . 4_664 62.89(2) ?
Si2 N1 Si2 2_665 . 113.0(2) yes
Si2 N1 Yb1 2_665 . 123.45(8) ?
Si2 N1 Yb1 . . 123.45(8) ?
Si2 N1 Eu1 2_665 . 93.07(11) ?
Si2 N1 Eu1 . . 93.07(11) ?
Yb1 N1 Eu1 . . 87.27(8) ?
Si2 N1 Eu1 2_665 4_664 90.68(11) ?
Si2 N1 Eu1 . 4_664 90.68(11) ?
Yb1 N1 Eu1 . 4_664 85.94(8) ?
Eu1 N1 Eu1 . 4_664 173.21(10) ?
Si1 N2 Si2 . 4_654 116.9(2) yes
Si1 N2 Yb1 . 1_545 124.76(13) ?
Si2 N2 Yb1 4_654 1_545 118.36(14) ?
Si1 N2 Eu1 . 4_754 92.04(5) ?
Si2 N2 Eu1 4_654 4_754 90.80(4) ?
Yb1 N2 Eu1 1_545 4_754 87.25(5) ?
Si1 N2 Eu1 . 4_654 92.04(5) ?
Si2 N2 Eu1 4_654 4_654 90.80(5) ?
Yb1 N2 Eu1 1_545 4_654 87.25(5) ?
Eu1 N2 Eu1 4_754 4_654 174.38(11) ?
Si1 N3 Si2 1_455 . 112.07(11) yes
Si1 N3 Si2 1_455 2 112.07(11) ?
Si2 N3 Si2 . 2 106.75(12) yes
Si1 N3 Si2 1_455 3 112.07(11) ?
Si2 N3 Si2 . 3 106.75(12) ?
Si2 N3 Si2 2 3 106.75(12) ?

loop_
_geom_bond_atom_site_label_1
_geom_bond_atom_site_label_2
_geom_bond_site_symmetry_2
_geom_bond_distance
_geom_bond_publ_flag
Yb1 N1 3_665 2.267(3) ?
Yb1 N1 2_655 2.267(3) ?
Yb1 N1 . 2.267(3) yes
Yb1 N2 3_765 2.280(3) ?
Yb1 N2 1_565 2.280(3) yes
Yb1 N2 2_545 2.280(3) ?
Yb1 Si2 6_654 3.4419(13) ?
Yb1 Si2 4_664 3.4419(13) ?
Yb1 Si2 5_554 3.4419(13) ?
Yb1 Si2 1_655 3.5203(8) ?
Yb1 Si2 3 3.5204(8) ?
Yb1 Si2 2_665 3.5203(8) ?
Eu1 N1 3_665 2.925(3) ?
Eu1 N1 2_655 2.925(3) ?
Eu1 N1 . 2.925(3) yes
Eu1 N2 4_755 2.9947(2) ?
Eu1 N2 5_665 2.9947(2) ?
Eu1 N2 6 2.9947(2) yes
Eu1 N2 6_445 2.9947(2) ?
Eu1 N2 5_675 2.9947(2) ?
Eu1 N2 4_655 2.9947(2) ?
Eu1 N1 6_655 3.058(3) ?
Eu1 N1 4_665 3.058(3) ?
Eu1 N1 5 3.058(3) yes
Si1 N2 3_765 1.694(3) ?
Si1 N2 2_645 1.694(3) ?
Si1 N2 . 1.694(3) yes
Si1 N3 1_655 1.865(4) yes
Si1 Eu1 4_754 3.4927(3) ?
Si1 Eu1 4_764 3.4927(3) ?
Si1 Eu1 4_654 3.4927(3) ?
Si1 Yb1 1_655 3.5320(4) ?
Si1 Yb1 1_545 3.5320(4) ?
Si2 N2 4_655 1.713(3) yes
Si2 N1 3_565 1.7189(15) ?
Si2 N1 . 1.7189(15) yes
Si2 N3 . 1.941(2) yes
Si2 Yb1 4_665 3.4419(13) ?
Si2 Eu1 1_455 3.4709(7) ?
Si2 Yb1 1_455 3.5203(8) ?
Si2 Eu1 4_664 3.5260(13) ?
N1 Si2 2_665 1.7189(15) ?
N1 Eu1 4_664 3.058(3) ?
N2 Si2 4_654 1.713(3) ?
N2 Yb1 1_545 2.280(3) ?
N2 Eu1 4_754 2.9947(2) ?
N2 Eu1 4_654 2.9947(2) ?
N3 Si1 1_455 1.865(4) ?
N3 Si2 2 1.941(2) ?
N3 Si2 3 1.941(2) ?
